data_7028878
loop_
_publ_author_name
'Bonaccorso, Carmela'
'Brancatelli, Giovanna'
'Ballistreri, Francesco P.'
'Geremia, Silvano'
'Pappalardo, Andrea'
'Tomaselli, Gaetano A.'
'Toscano, Rosa M.'
'Sciotto, Domenico'

_publ_section_title
;
 Novel chiral (salen)Mn(III) complexes containing a calix[4]arene unit in
 1,3-alternate conformation as catalysts for enantioselective epoxidation
 reactions of (Z)-aryl alkenes.
;
_journal_issue 5
_journal_name_full 'Dalton transactions (Cambridge, England : 2003)'
_journal_page_first 2183
_journal_page_last 2193
_journal_paper_doi 10.1039/c3dt52550c
_journal_volume 43
_journal_year 2014
_chemical_absolute_configuration rmad
_chemical_formula_moiety 'C66 H64 N2 O11 U, 2 (C2 H3 N)'
_chemical_formula_sum 'C70 H70 N4 O11 U'
_chemical_formula_weight 1381.33
_chemical_name_systematic
;
  25,27-bis-{2,2'-[(1R,2R)-(1,2-diphenyl)-1,2-ethanediyl-bis-[nitrilomethyl-
(2-hydroxy-3,1-phenylene)-oxy]]-ethoxy-N,N',O,O'}-26,28-bis-propyloxy-
calix[4]arene-1,3-alternated-aqua-dioxo-uranium acetonitrile solvate 
;
_space_group_IT_number 4
_symmetry_space_group_name_Hall 'P 2yb'
_symmetry_space_group_name_H-M 'P 1 21 1'
_atom_sites_solution_hydrogens geom
_atom_sites_solution_primary direct
_atom_sites_solution_secondary difmap
_cell_angle_alpha 90
_cell_angle_beta 103.68(2)
_cell_angle_gamma 90
_cell_formula_units_Z 2
_cell_length_a 10.360(10)
_cell_length_b 16.910(10)
_cell_length_c 17.930(10)
_cell_measurement_temperature 100(2)
_cell_volume 3052(4)
_computing_structure_refinement 'SHELXL-97 (Sheldrick, 2008)'
_diffrn_ambient_temperature 100(2)
_diffrn_measured_fraction_theta_full 0.882
_diffrn_measured_fraction_theta_max 0.885
_diffrn_radiation_monochromator graphite
_diffrn_radiation_wavelength 0.7
_diffrn_reflns_av_unetI/netI 0.1394
_diffrn_reflns_limit_h_max 13
_diffrn_reflns_limit_h_min -13
_diffrn_reflns_limit_k_max 19
_diffrn_reflns_limit_k_min -22
_diffrn_reflns_limit_l_max 23
_diffrn_reflns_limit_l_min 0
_diffrn_reflns_number 10632
_diffrn_reflns_theta_full 25
_diffrn_reflns_theta_max 28.1
_diffrn_reflns_theta_min 1.65
_exptl_absorpt_coefficient_mu 2.504
_exptl_absorpt_correction_T_max 0.6932
_exptl_absorpt_correction_T_min 0.376
_exptl_absorpt_correction_type refdelf
_exptl_absorpt_process_details
;
        Parkin S,Moezzi B & Hope H, (1995) J. Appl. Cryst. 28, 53-56
        Cubic fit to sin(theta)/lambda - 24 parameters
;
_exptl_crystal_density_diffrn 1.503
_exptl_crystal_density_method 'not measured'
_exptl_crystal_F_000 1396
_exptl_crystal_size_max 0.15
_exptl_crystal_size_mid 0.12
_exptl_crystal_size_min 0.08
_refine_diff_density_max 3.456
_refine_diff_density_min -1.956
_refine_diff_density_rms 0.173
_refine_ls_abs_structure_details 'Flack H D (1983), Acta Cryst. A39, 876-881'
_refine_ls_abs_structure_Flack 0.007(10)
_refine_ls_extinction_method none
_refine_ls_goodness_of_fit_ref 0.994
_refine_ls_hydrogen_treatment mixed
_refine_ls_matrix_type full
_refine_ls_number_parameters 785
_refine_ls_number_reflns 10632
_refine_ls_number_restraints 52
_refine_ls_restrained_S_all 0.993
_refine_ls_R_factor_all 0.0668
_refine_ls_R_factor_gt 0.0565
_refine_ls_shift/su_max 0.047
_refine_ls_shift/su_mean 0.001
_refine_ls_structure_factor_coef Fsqd
_refine_ls_weighting_details 'calc w=1/[\s^2^(Fo^2^)+(0.0401P)^2^+0.0000P] where P=(Fo^2^+2Fc^2^)/3'
_refine_ls_weighting_scheme calc
_refine_ls_wR_factor_gt 0.1423
_refine_ls_wR_factor_ref 0.1466
_reflns_number_gt 9050
_reflns_number_total 10632
_reflns_threshold_expression >2\s(I)
_cod_data_source_file c3dt52550c.txt
_cod_data_source_block global
_cod_database_code 7028878

loop_
_symmetry_equiv_pos_as_xyz
'x, y, z'
'-x, y+1/2, -z'

loop_
_atom_site_label
_atom_site_type_symbol
_atom_site_fract_x
_atom_site_fract_y
_atom_site_fract_z
_atom_site_U_iso_or_equiv
_atom_site_adp_type
_atom_site_occupancy
_atom_site_symmetry_multiplicity
_atom_site_calc_flag
_atom_site_refinement_flags
C1 C 0.7580(11) 1.1298(6) 0.2636(4) 0.029(2) Uani 1 1 d U
H1 H 0.8131 1.1787 0.2655 0.035 Uiso 1 1 calc R
C2 C 0.6651(11) 1.1179(6) 0.1756(5) 0.0243(19) Uani 1 1 d .
H2 H 0.5943 1.1594 0.1653 0.029 Uiso 1 1 calc R
C3 C 0.7475(10) 1.1246(6) 0.1160(5) 0.025(2) Uani 1 1 d .
C4 C 0.7642(12) 1.0648(7) 0.0663(6) 0.033(2) Uani 1 1 d .
H4 H 0.7206 1.0157 0.0685 0.039 Uiso 1 1 calc R
C5 C 0.8411(11) 1.0733(8) 0.0139(5) 0.035(3) Uani 1 1 d .
H5 H 0.8518 1.0306 -0.0186 0.042 Uiso 1 1 calc R
C6 C 0.9020(14) 1.1447(10) 0.0095(7) 0.052(4) Uani 1 1 d .
H6 H 0.9545 1.1519 -0.0268 0.063 Uiso 1 1 calc R
C7 C 0.8874(16) 1.2068(10) 0.0581(8) 0.054(4) Uani 1 1 d .
H7 H 0.9291 1.2563 0.0548 0.065 Uiso 1 1 calc R
C8 C 0.8139(14) 1.1959(9) 0.1094(7) 0.040(3) Uani 1 1 d .
H8 H 0.8063 1.2383 0.1429 0.048 Uiso 1 1 calc R
C9 C 0.6681(9) 1.1383(6) 0.3182(5) 0.0242(18) Uani 1 1 d U
C10 C 0.5521(12) 1.1864(7) 0.3035(5) 0.027(2) Uani 1 1 d .
H10 H 0.5229 1.211 0.2547 0.032 Uiso 1 1 calc R
C11 C 0.4814(14) 1.1979(7) 0.3588(7) 0.038(3) Uani 1 1 d .
H11 H 0.4033 1.2294 0.3471 0.046 Uiso 1 1 calc R
C12 C 0.5238(12) 1.1630(8) 0.4338(6) 0.037(3) Uani 1 1 d .
H12 H 0.4763 1.1722 0.4723 0.044 Uiso 1 1 calc R
C13 C 0.6348(14) 1.1162(9) 0.4479(6) 0.040(3) Uani 1 1 d .
H13 H 0.6646 1.092 0.4968 0.048 Uiso 1 1 calc R
C14 C 0.7058(11) 1.1033(7) 0.3901(5) 0.029(2) Uani 1 1 d .
H14 H 0.7815 1.0697 0.4011 0.034 Uiso 1 1 calc R
C15 C 0.9654(9) 1.0765(5) 0.2927(4) 0.0184(16) Uani 1 1 d U
H15 H 0.9902 1.1306 0.2927 0.022 Uiso 1 1 calc R
C16 C 1.0707(10) 1.0190(6) 0.3104(5) 0.0224(18) Uani 1 1 d .
C17 C 1.2023(9) 1.0463(6) 0.3108(5) 0.0210(17) Uani 1 1 d U
H17 H 1.2155 1.1006 0.3009 0.025 Uiso 1 1 calc R
C18 C 1.3101(10) 0.9958(6) 0.3252(5) 0.0260(19) Uani 1 1 d .
H18 H 1.3959 1.0141 0.3233 0.031 Uiso 1 1 calc R
C19 C 1.2904(9) 0.9209(14) 0.3418(4) 0.0314(17) Uani 1 1 d .
H19 H 1.3649 0.8864 0.3525 0.038 Uiso 1 1 calc R
C20 C 1.1633(10) 0.8890(6) 0.3445(5) 0.0228(18) Uani 1 1 d .
C21 C 1.0515(10) 0.9397(6) 0.3286(4) 0.025(2) Uani 1 1 d .
C22 C 0.4702(10) 1.0382(6) 0.1461(5) 0.0223(18) Uani 1 1 d .
H22 H 0.4286 1.0874 0.1299 0.027 Uiso 1 1 calc R
C23 C 0.3872(12) 0.9685(6) 0.1387(5) 0.019(2) Uani 1 1 d .
C24 C 0.2502(11) 0.9805(7) 0.1252(6) 0.022(2) Uani 1 1 d .
H24 H 0.2177 1.0331 0.1232 0.027 Uiso 1 1 calc R
C25 C 0.1603(8) 0.9191(13) 0.1145(4) 0.0289(17) Uani 1 1 d .
H25 H 0.0677 0.9283 0.1069 0.035 Uiso 1 1 calc R
C26 C 0.2130(12) 0.8411(8) 0.1154(6) 0.026(2) Uani 1 1 d .
H26 H 0.1539 0.7973 0.1071 0.031 Uiso 1 1 calc R
C27 C 0.3435(10) 0.8281(7) 0.1276(4) 0.0211(18) Uani 1 1 d .
C28 C 0.4352(11) 0.8905(6) 0.1388(6) 0.019(2) Uani 1 1 d U
C29 C 0.4673(11) 0.7274(7) 0.0797(5) 0.032(2) Uani 1 1 d .
H29A H 0.5555 0.7533 0.0935 0.038 Uiso 1 1 calc R
H29B H 0.4219 0.7436 0.0269 0.038 Uiso 1 1 calc R
C30 C 0.4827(11) 0.6372(7) 0.0844(5) 0.028(2) Uani 1 1 d .
H30A H 0.3972 0.6123 0.0866 0.034 Uiso 1 1 calc R
H30B H 0.5093 0.6171 0.0383 0.034 Uiso 1 1 calc R
C31 C 0.5977(12) 0.5362(6) 0.1608(6) 0.027(2) Uani 1 1 d .
C32 C 0.5299(10) 0.4974(7) 0.2103(6) 0.029(2) Uani 1 1 d .
C33 C 0.5397(11) 0.4182(12) 0.2174(5) 0.039(2) Uani 1 1 d U
H33 H 0.4962 0.3919 0.2513 0.047 Uiso 1 1 calc R
C34 C 0.6122(13) 0.3743(8) 0.1762(6) 0.037(3) Uani 1 1 d .
H34 H 0.6163 0.3183 0.1805 0.045 Uiso 1 1 calc R
C35 C 0.6807(11) 0.4149(12) 0.1270(5) 0.036(2) Uani 1 1 d .
H35 H 0.7299 0.3851 0.0983 0.043 Uiso 1 1 calc R
C36 C 0.6770(11) 0.4942(6) 0.1203(5) 0.029(2) Uani 1 1 d .
C37 C 0.7617(12) 0.5368(7) 0.0749(6) 0.031(2) Uani 1 1 d .
H37A H 0.8144 0.497 0.0545 0.037 Uiso 1 1 calc R
H37B H 0.702 0.5629 0.0304 0.037 Uiso 1 1 calc R
C38 C 0.8533(11) 0.5967(6) 0.1173(5) 0.025(2) Uani 1 1 d U
C39 C 0.8397(14) 0.6748(8) 0.0940(7) 0.035(3) Uani 1 1 d .
H39 H 0.7745 0.6886 0.049 0.042 Uiso 1 1 calc R
C40 C 0.9207(14) 0.7339(7) 0.1356(6) 0.036(3) Uani 1 1 d .
H40 H 0.9121 0.7875 0.1191 0.043 Uiso 1 1 calc R
C41 C 1.0112(16) 0.7129(7) 0.1998(8) 0.045(3) Uani 1 1 d .
H41 H 1.0667 0.7529 0.2278 0.053 Uiso 1 1 calc R
C42 C 1.0277(10) 0.6348(7) 0.2276(5) 0.027(2) Uani 1 1 d .
C43 C 0.9500(12) 0.5767(7) 0.1836(6) 0.030(2) Uani 1 1 d .
C44 C 1.0588(18) 0.4563(9) 0.1702(8) 0.046(4) Uani 1 1 d .
H44A H 1.146 0.4832 0.1793 0.056 Uiso 1 1 calc R
H44B H 1.0214 0.4527 0.1141 0.056 Uiso 1 1 calc R
C45 C 1.0736(13) 0.3757(8) 0.2055(9) 0.040(3) Uani 1 1 d .
H45C H 0.9863 0.3487 0.1934 0.049 Uiso 1 1 calc R
H45D H 1.103 0.3807 0.262 0.049 Uiso 1 1 calc R
C46 C 1.1744(18) 0.3256(10) 0.1761(9) 0.062(4) Uani 1 1 d .
H46A H 1.1378 0.3121 0.122 0.094 Uiso 1 1 calc R
H46B H 1.193 0.2769 0.2064 0.094 Uiso 1 1 calc R
H46C H 1.2569 0.3556 0.1809 0.094 Uiso 1 1 calc R
C47 C 1.1301(14) 0.6157(8) 0.3018(6) 0.040(3) Uani 1 1 d .
H47A H 1.1978 0.58 0.2892 0.048 Uiso 1 1 calc R
H47B H 1.1756 0.6654 0.3222 0.048 Uiso 1 1 calc R
C48 C 1.0773(12) 0.5782(9) 0.3634(7) 0.030(3) Uani 1 1 d .
C49 C 1.1280(11) 0.5037(8) 0.3951(6) 0.038(3) Uani 1 1 d .
H49 H 1.1935 0.4771 0.3754 0.046 Uiso 1 1 calc R
C50 C 1.0820(15) 0.4702(8) 0.4545(6) 0.043(3) Uani 1 1 d .
H50 H 1.116 0.4202 0.474 0.052 Uiso 1 1 calc R
C51 C 0.9889(14) 0.5066(8) 0.4863(5) 0.041(3) Uani 1 1 d .
H51 H 0.9628 0.4833 0.5287 0.049 Uiso 1 1 calc R
C52 C 0.9323(11) 0.5792(6) 0.4551(5) 0.029(2) Uani 1 1 d .
C53 C 0.9893(9) 0.6159(7) 0.3990(5) 0.025(2) Uani 1 1 d .
C54 C 0.9953(18) 0.7579(9) 0.4277(7) 0.051(4) Uani 1 1 d .
H54A H 0.934 0.8033 0.4142 0.061 Uiso 1 1 calc R
H54B H 0.9919 0.7403 0.4799 0.061 Uiso 1 1 calc R
C55 C 1.1250(15) 0.7839(8) 0.4298(6) 0.046(3) Uani 1 1 d .
H55A H 1.1876 0.7405 0.4502 0.056 Uiso 1 1 calc R
H55B H 1.1459 0.8287 0.4662 0.056 Uiso 1 1 calc R
C56 C 0.8214(10) 0.6145(7) 0.4859(5) 0.028(2) Uani 1 1 d .
H56A H 0.7946 0.5756 0.5208 0.033 Uiso 1 1 calc R
H56B H 0.8557 0.6618 0.5167 0.033 Uiso 1 1 calc R
C57 C 0.7009(11) 0.6376(7) 0.4254(5) 0.028(2) Uani 1 1 d .
C58 C 0.6639(14) 0.7168(7) 0.4166(7) 0.034(2) Uani 1 1 d .
H58 H 0.7115 0.7555 0.4507 0.041 Uiso 1 1 calc R
C59 C 0.5541(13) 0.7397(8) 0.3562(6) 0.037(3) Uani 1 1 d .
H59 H 0.5258 0.7933 0.3507 0.044 Uiso 1 1 calc R
C60 C 0.4893(12) 0.6822(7) 0.3056(5) 0.029(2) Uani 1 1 d .
H60 H 0.4194 0.6986 0.264 0.035 Uiso 1 1 calc R
C61 C 0.5205(11) 0.6026(7) 0.3121(6) 0.031(2) Uani 1 1 d .
C62 C 0.6253(11) 0.5812(6) 0.3744(5) 0.026(2) Uani 1 1 d .
C63 C 0.6097(19) 0.4652(8) 0.4489(6) 0.052(4) Uani 1 1 d .
H63E H 0.6068 0.5067 0.4874 0.063 Uiso 1 1 calc R
H63F H 0.6745 0.4247 0.4742 0.063 Uiso 1 1 calc R
C64 C 0.4776(18) 0.4281(16) 0.4260(7) 0.076(6) Uani 1 1 d .
H64D H 0.4108 0.4698 0.4073 0.092 Uiso 1 1 calc R
H64E H 0.4768 0.3917 0.3826 0.092 Uiso 1 1 calc R
C65 C 0.4380(14) 0.3837(9) 0.4875(7) 0.049(4) Uani 1 1 d .
H65A H 0.516 0.3574 0.5195 0.074 Uiso 1 1 calc R
H65B H 0.3713 0.344 0.4649 0.074 Uiso 1 1 calc R
H65C H 0.4003 0.4203 0.5192 0.074 Uiso 1 1 calc R
C66 C 0.4484(12) 0.5450(7) 0.2548(6) 0.035(2) Uani 1 1 d .
H66A H 0.3793 0.5742 0.2173 0.042 Uiso 1 1 calc R
H66B H 0.4019 0.5073 0.2817 0.042 Uiso 1 1 calc R
N1 N 0.8444(9) 1.0610(5) 0.2773(4) 0.0243(17) Uani 1 1 d .
N2 N 0.6010(9) 1.0379(4) 0.1741(4) 0.0194(15) Uani 1 1 d .
O1 O 0.9320(6) 0.9141(7) 0.3322(3) 0.0274(16) Uani 1 1 d .
O2 O 0.5672(7) 0.8754(4) 0.1527(4) 0.0228(13) Uani 1 1 d .
O3 O 1.1485(8) 0.8087(5) 0.3574(5) 0.0358(18) Uani 1 1 d .
O4 O 0.3888(8) 0.7497(5) 0.1333(4) 0.0297(16) Uani 1 1 d .
O5 O 0.5808(7) 0.6183(4) 0.1510(3) 0.0231(13) Uani 1 1 d .
O6 O 0.6575(8) 0.5005(5) 0.3865(4) 0.0318(16) Uani 1 1 d .
O7 O 0.9464(8) 0.6927(5) 0.3734(4) 0.0313(16) Uani 1 1 d .
O8 O 0.9677(9) 0.5002(5) 0.2072(4) 0.0329(17) Uani 1 1 d .
U1 U 0.74217(3) 0.92232(4) 0.241651(11) 0.01738(9) Uani 1 1 d .
O1A O 0.8375(5) 0.9186(8) 0.1709(3) 0.0181(11) Uani 1 1 d .
O2A O 0.6466(6) 0.9290(7) 0.3126(3) 0.0217(16) Uani 1 1 d .
O1W O 0.7672(8) 0.7762(5) 0.2628(4) 0.0256(13) Uani 1 1 d DU
N1S N 1.047(2) 0.2662(10) 0.3730(8) 0.061(5) Uani 1 1 d .
C1S C 0.9480(18) 0.3085(8) 0.3581(6) 0.047(3) Uani 1 1 d .
C2S C 0.8457(18) 0.3603(12) 0.3422(8) 0.070(5) Uani 1 1 d .
H2S1 H 0.8043 0.3632 0.386 0.105 Uiso 1 1 calc R
H2S2 H 0.7798 0.3425 0.2966 0.105 Uiso 1 1 calc R
H2S3 H 0.8787 0.4127 0.3325 0.105 Uiso 1 1 calc R
N2S N 0.3902(15) 0.2357(7) 0.0826(6) 0.051(3) Uani 1 1 d .
C3S C 0.3396(18) 0.3718(8) 0.0149(6) 0.048(4) Uani 1 1 d .
H3S1 H 0.4126 0.387 -0.0082 0.072 Uiso 1 1 calc R
H3S2 H 0.3285 0.4121 0.0522 0.072 Uiso 1 1 calc R
H3S3 H 0.2573 0.3673 -0.0252 0.072 Uiso 1 1 calc R
C4S C 0.3695(15) 0.2964(7) 0.0534(5) 0.040(3) Uani 1 1 d .
H1WA H 0.813(13) 0.736(6) 0.299(7) 0.06 Uiso 1 1 d D
H1WB H 0.683(8) 0.750(8) 0.241(8) 0.06 Uiso 1 1 d D

loop_
_atom_site_aniso_label
_atom_site_aniso_U_11
_atom_site_aniso_U_22
_atom_site_aniso_U_33
_atom_site_aniso_U_23
_atom_site_aniso_U_13
_atom_site_aniso_U_12
C1 0.044(5) 0.025(4) 0.011(3) 0.003(3) -0.010(3) 0.017(4)
C2 0.035(5) 0.016(4) 0.019(3) -0.006(3) -0.001(3) 0.005(4)
C3 0.022(4) 0.028(5) 0.019(3) 0.010(3) -0.005(3) -0.004(4)
C4 0.031(5) 0.037(6) 0.034(4) 0.015(4) 0.014(4) 0.012(5)
C5 0.029(5) 0.054(7) 0.025(4) 0.011(4) 0.010(4) 0.016(5)
C6 0.035(7) 0.080(11) 0.053(7) 0.029(7) 0.031(6) 0.008(7)
C7 0.054(9) 0.061(10) 0.055(7) 0.011(6) 0.028(6) -0.026(8)
C8 0.039(7) 0.048(8) 0.042(6) 0.001(6) 0.027(5) -0.020(7)
C9 0.015(4) 0.019(4) 0.036(4) -0.006(3) 0.002(3) -0.010(3)
C10 0.029(5) 0.026(5) 0.029(4) -0.005(4) 0.014(4) -0.008(5)
C11 0.044(7) 0.027(6) 0.054(6) 0.001(5) 0.031(5) 0.012(5)
C12 0.033(6) 0.048(7) 0.036(5) -0.011(5) 0.021(4) -0.007(5)
C13 0.040(7) 0.056(8) 0.026(5) -0.004(5) 0.011(5) -0.002(6)
C14 0.026(5) 0.040(6) 0.021(4) -0.008(4) 0.007(4) -0.005(5)
C15 0.018(4) 0.016(4) 0.023(3) -0.007(3) 0.008(3) -0.005(3)
C16 0.014(4) 0.023(5) 0.032(4) -0.011(3) 0.010(3) -0.008(4)
C17 0.010(3) 0.026(4) 0.026(3) -0.006(3) 0.002(3) -0.007(3)
C18 0.021(4) 0.026(5) 0.033(4) -0.003(4) 0.013(3) -0.003(4)
C19 0.028(4) 0.039(5) 0.024(3) -0.002(9) 0.001(3) 0.003(10)
C20 0.019(4) 0.026(4) 0.018(3) 0.001(3) -0.007(3) -0.003(4)
C21 0.036(5) 0.027(7) 0.010(3) 0.001(3) 0.000(3) -0.001(4)
C22 0.022(5) 0.021(5) 0.022(4) 0.002(3) 0.002(3) 0.003(4)
C23 0.022(6) 0.018(5) 0.019(4) 0.004(3) 0.006(4) 0.007(4)
C24 0.016(5) 0.020(5) 0.033(5) 0.003(4) 0.007(4) 0.000(4)
C25 0.014(3) 0.035(5) 0.037(3) 0.005(10) 0.003(3) 0.003(8)
C26 0.020(5) 0.036(7) 0.020(4) 0.000(4) 0.003(4) -0.011(5)
C27 0.021(5) 0.027(5) 0.016(3) 0.001(3) 0.005(3) 0.000(4)
C28 0.013(5) 0.017(4) 0.023(4) 0.004(3) -0.004(3) -0.005(3)
C29 0.029(5) 0.040(6) 0.024(4) -0.003(4) 0.002(4) 0.001(5)
C30 0.025(5) 0.028(5) 0.025(4) -0.005(4) -0.008(4) -0.002(4)
C31 0.033(6) 0.017(5) 0.034(4) 0.000(4) 0.010(4) -0.004(4)
C32 0.018(4) 0.027(5) 0.041(5) 0.001(4) 0.007(4) -0.005(4)
C33 0.039(5) 0.034(5) 0.046(4) 0.002(7) 0.013(3) -0.006(7)
C34 0.035(6) 0.031(6) 0.040(5) 0.004(4) -0.002(5) -0.003(5)
C35 0.029(4) 0.034(6) 0.038(4) 0.003(7) -0.005(3) 0.003(8)
C36 0.035(5) 0.027(5) 0.017(3) -0.002(3) -0.008(3) 0.001(5)
C37 0.036(6) 0.029(5) 0.031(4) -0.003(4) 0.017(4) 0.004(5)
C38 0.024(4) 0.029(5) 0.030(4) -0.003(3) 0.024(3) 0.000(4)
C39 0.039(7) 0.028(6) 0.044(6) 0.005(5) 0.023(5) -0.001(5)
C40 0.048(7) 0.030(6) 0.038(5) 0.002(4) 0.026(5) 0.006(5)
C41 0.061(9) 0.024(6) 0.066(7) -0.019(5) 0.050(7) -0.016(6)
C42 0.015(4) 0.039(6) 0.031(4) -0.008(4) 0.014(3) -0.007(4)
C43 0.032(5) 0.029(5) 0.035(4) -0.002(4) 0.020(4) -0.001(5)
C44 0.061(10) 0.043(7) 0.042(6) 0.001(5) 0.025(7) 0.015(7)
C45 0.021(5) 0.038(7) 0.071(9) -0.015(7) 0.027(6) -0.002(5)
C46 0.058(10) 0.047(9) 0.070(9) -0.013(7) -0.008(8) 0.000(8)
C47 0.045(7) 0.039(7) 0.043(5) -0.019(5) 0.023(5) -0.011(6)
C48 0.016(5) 0.038(7) 0.030(6) -0.016(5) -0.009(4) -0.004(5)
C49 0.028(5) 0.049(7) 0.027(4) -0.009(4) -0.014(4) 0.007(5)
C50 0.050(8) 0.032(6) 0.036(5) 0.004(4) -0.013(5) 0.015(6)
C51 0.053(7) 0.044(7) 0.016(4) 0.002(4) -0.013(4) 0.005(6)
C52 0.035(5) 0.029(5) 0.022(4) -0.012(4) 0.004(4) -0.007(5)
C53 0.013(4) 0.041(6) 0.020(4) -0.008(4) 0.000(3) -0.004(4)
C54 0.078(11) 0.044(8) 0.034(5) -0.011(5) 0.020(6) 0.004(8)
C55 0.056(8) 0.041(7) 0.026(4) 0.013(4) -0.023(5) -0.018(6)
C56 0.024(5) 0.032(6) 0.024(4) -0.007(4) 0.000(3) -0.005(4)
C57 0.032(5) 0.032(6) 0.024(4) 0.002(4) 0.017(4) 0.005(5)
C58 0.045(7) 0.032(6) 0.026(5) -0.009(4) 0.010(5) 0.000(5)
C59 0.044(7) 0.040(7) 0.030(4) 0.001(4) 0.017(4) 0.014(6)
C60 0.029(6) 0.033(6) 0.024(4) 0.001(4) 0.005(4) 0.013(5)
C61 0.027(5) 0.034(6) 0.043(5) 0.016(4) 0.028(4) 0.008(5)
C62 0.026(5) 0.028(5) 0.030(4) -0.001(4) 0.018(4) 0.004(4)
C63 0.086(12) 0.045(8) 0.025(5) 0.004(4) 0.013(6) -0.007(7)
C64 0.075(10) 0.099(16) 0.054(6) 0.034(12) 0.013(6) -0.025(15)
C65 0.044(8) 0.062(9) 0.037(5) 0.021(5) 0.000(5) -0.024(7)
C66 0.031(6) 0.036(6) 0.045(5) -0.002(5) 0.024(5) 0.003(5)
N1 0.027(4) 0.022(4) 0.032(4) -0.005(3) 0.021(3) -0.003(4)
N2 0.027(4) 0.009(3) 0.022(3) 0.004(3) 0.007(3) 0.002(3)
O1 0.017(3) 0.040(5) 0.024(2) 0.000(4) 0.0028(19) -0.007(4)
O2 0.013(3) 0.018(4) 0.033(3) -0.006(2) -0.003(2) 0.001(3)
O3 0.023(4) 0.023(4) 0.055(4) 0.010(3) -0.005(3) -0.001(3)
O4 0.038(4) 0.022(4) 0.026(3) 0.001(3) 0.002(3) -0.003(3)
O5 0.022(3) 0.021(3) 0.026(3) 0.000(2) 0.003(2) 0.000(3)
O6 0.031(4) 0.027(4) 0.036(3) 0.010(3) 0.006(3) -0.007(3)
O7 0.035(4) 0.027(4) 0.039(3) -0.010(3) 0.024(3) -0.010(3)
O8 0.042(5) 0.027(4) 0.032(3) 0.001(3) 0.012(3) -0.004(4)
U1 0.01650(13) 0.01788(13) 0.01780(12) -0.0013(3) 0.00412(8) -0.0017(3)
O1A 0.017(2) 0.019(3) 0.0204(19) 0.016(4) 0.0079(17) 0.009(5)
O2A 0.030(3) 0.013(5) 0.024(2) 0.005(3) 0.0091(19) 0.007(4)
O1W 0.0254(16) 0.0254(16) 0.0247(15) 0.0014(10) 0.0035(10) 0.0011(10)
N1S 0.106(16) 0.047(8) 0.033(6) 0.002(5) 0.020(8) 0.015(9)
C1S 0.079(11) 0.029(6) 0.031(5) 0.003(4) 0.010(6) 0.004(7)
C2S 0.060(10) 0.089(13) 0.045(7) -0.023(8) -0.021(7) 0.011(10)
N2S 0.072(9) 0.030(6) 0.046(5) 0.002(4) 0.005(5) 0.004(6)
C3S 0.085(11) 0.036(7) 0.026(4) 0.008(4) 0.017(6) 0.015(7)
C4S 0.060(8) 0.031(6) 0.021(4) 0.004(4) -0.006(4) 0.005(6)

loop_
_atom_type_symbol
_atom_type_description
_atom_type_scat_dispersion_real
_atom_type_scat_dispersion_imag
_atom_type_scat_source
C C 0.003 0.0016 'International Tables Vol C Tables 4.2.6.8 and 6.1.1.4'
H H 0 0 'International Tables Vol C Tables 4.2.6.8 and 6.1.1.4'
N N 0.0059 0.0032 'International Tables Vol C Tables 4.2.6.8 and 6.1.1.4'
O O 0.0105 0.0059 'International Tables Vol C Tables 4.2.6.8 and 6.1.1.4'
U U -8.4528 9.4538 'International Tables Vol C Tables 4.2.6.8 and 6.1.1.4'

loop_
_geom_angle_atom_site_label_1
_geom_angle_atom_site_label_2
_geom_angle_atom_site_label_3
_geom_angle
N1 C1 C9 114.5(8)
N1 C1 C2 105.1(7)
C9 C1 C2 108.7(8)
N2 C2 C3 112.0(7)
N2 C2 C1 106.3(7)
C3 C2 C1 111.3(8)
C4 C3 C8 115.7(10)
C4 C3 C2 124.9(9)
C8 C3 C2 119.3(10)
C5 C4 C3 122.9(12)
C4 C5 C6 118.6(12)
C5 C6 C7 120.5(10)
C8 C7 C6 119.3(13)
C7 C8 C3 123.0(14)
C14 C9 C10 117.0(9)
C14 C9 C1 118.8(9)
C10 C9 C1 123.9(8)
C11 C10 C9 121.1(10)
C10 C11 C12 121.2(11)
C13 C12 C11 117.8(10)
C12 C13 C14 120.7(11)
C9 C14 C13 122.1(11)
N1 C15 C16 125.3(9)
C21 C16 C17 119.4(9)
C21 C16 C15 123.7(9)
C17 C16 C15 116.8(9)
C18 C17 C16 121.7(9)
C19 C18 C17 118.1(9)
C18 C19 C20 123.9(13)
O3 C20 C21 120.5(9)
O3 C20 C19 120.7(12)
C21 C20 C19 118.6(12)
O1 C21 C16 120.5(10)
O1 C21 C20 121.4(9)
C16 C21 C20 118.1(9)
N2 C22 C23 124.2(9)
C24 C23 C28 118.6(10)
C24 C23 C22 117.1(10)
C28 C23 C22 124.1(9)
C25 C24 C23 122.8(12)
C24 C25 C26 116.8(10)
C27 C26 C25 121.5(11)
C26 C27 O4 118.4(10)
C26 C27 C28 121.7(11)
O4 C27 C28 119.8(9)
O2 C28 C27 120.3(9)
O2 C28 C23 121.1(8)
C27 C28 C23 118.5(9)
O4 C29 C30 106.9(9)
O5 C30 C29 108.4(8)
O5 C31 C36 120.3(9)
O5 C31 C32 118.1(9)
C36 C31 C32 121.6(10)
C33 C32 C31 118.9(10)
C33 C32 C66 121.0(9)
C31 C32 C66 120.1(10)
C32 C33 C34 121.4(11)
C33 C34 C35 118.8(14)
C36 C35 C34 121.6(13)
C35 C36 C31 117.7(10)
C35 C36 C37 121.0(10)
C31 C36 C37 121.3(9)
C38 C37 C36 115.8(8)
C39 C38 C43 119.2(11)
C39 C38 C37 119.6(11)
C43 C38 C37 121.1(10)
C38 C39 C40 121.0(13)
C41 C40 C39 118.3(11)
C40 C41 C42 123.5(12)
C43 C42 C41 117.2(11)
C43 C42 C47 122.3(11)
C41 C42 C47 120.5(11)
O8 C43 C42 118.6(10)
O8 C43 C38 120.6(10)
C42 C43 C38 120.8(11)
O8 C44 C45 106.3(10)
C44 C45 C46 111.6(12)
C48 C47 C42 115.9(10)
C53 C48 C49 116.3(12)
C53 C48 C47 122.9(13)
C49 C48 C47 120.4(12)
C50 C49 C48 120.3(12)
C51 C50 C49 122.5(12)
C50 C51 C52 119.2(11)
C51 C52 C53 117.1(11)
C51 C52 C56 118.5(10)
C53 C52 C56 124.3(10)
C48 C53 O7 117.6(10)
C48 C53 C52 123.5(12)
O7 C53 C52 118.7(9)
C55 C54 O7 115.3(11)
C54 C55 O3 115.6(9)
C57 C56 C52 114.4(8)
C58 C57 C62 118.5(10)
C58 C57 C56 119.6(10)
C62 C57 C56 121.9(10)
C57 C58 C59 119.8(11)
C60 C59 C58 118.7(11)
C61 C60 C59 123.9(11)
C60 C61 C62 116.0(11)
C60 C61 C66 120.7(10)
C62 C61 C66 123.2(11)
O6 C62 C61 118.8(10)
O6 C62 C57 118.4(9)
C61 C62 C57 122.8(10)
O6 C63 C64 115.0(10)
C65 C64 C63 114.4(11)
C61 C66 C32 117.3(10)
C15 N1 C1 114.6(9)
C15 N1 U1 125.1(7)
C1 N1 U1 118.9(7)
C22 N2 C2 114.1(8)
C22 N2 U1 126.7(6)
C2 N2 U1 118.5(6)
C21 O1 U1 127.9(6)
C28 O2 U1 132.1(6)
C20 O3 C55 118.9(9)
C27 O4 C29 115.3(8)
C31 O5 C30 111.9(8)
C62 O6 C63 113.9(9)
C53 O7 C54 116.0(9)
C43 O8 C44 113.1(9)
O1A U1 O2A 178.4(7)
O1A U1 O1 88.5(2)
O2A U1 O1 91.6(3)
O1A U1 O2 88.4(3)
O2A U1 O2 92.1(3)
O1 U1 O2 155.7(3)
O1A U1 O1W 91.0(4)
O2A U1 O1W 90.6(4)
O1 U1 O1W 77.7(4)
O2 U1 O1W 78.3(3)
O1A U1 N2 92.4(4)
O2A U1 N2 86.4(3)
O1 U1 N2 134.0(4)
O2 U1 N2 70.2(3)
O1W U1 N2 148.2(3)
O1A U1 N1 86.8(4)
O2A U1 N1 91.7(4)
O1 U1 N1 68.9(4)
O2 U1 N1 134.9(3)
O1W U1 N1 146.6(3)
N2 U1 N1 65.2(3)
N1S C1S C2S 175.3(19)
N2S C4S C3S 178.1(15)

loop_
_geom_bond_atom_site_label_1
_geom_bond_atom_site_label_2
_geom_bond_distance
C1 N1 1.453(13)
C1 C9 1.509(14)
C1 C2 1.655(11)
C2 N2 1.504(13)
C2 C3 1.522(13)
C3 C4 1.387(16)
C3 C8 1.407(16)
C4 C5 1.374(13)
C5 C6 1.37(2)
C6 C7 1.39(2)
C7 C8 1.338(16)
C9 C14 1.389(14)
C9 C10 1.424(15)
C10 C11 1.379(14)
C11 C12 1.439(17)
C12 C13 1.370(18)
C13 C14 1.422(15)
C15 N1 1.246(13)
C15 C16 1.440(14)
C16 C21 1.405(13)
C16 C17 1.439(12)
C17 C18 1.381(14)
C18 C19 1.33(2)
C19 C20 1.434(16)
C20 O3 1.391(13)
C20 C21 1.415(14)
C21 O1 1.328(12)
C22 N2 1.329(12)
C22 C23 1.446(15)
C23 C24 1.397(15)
C23 C28 1.410(15)
C24 C25 1.38(2)
C25 C26 1.43(2)
C26 C27 1.335(15)
C27 O4 1.402(13)
C27 C28 1.402(15)
C28 O2 1.355(12)
C29 O4 1.449(13)
C29 C30 1.534(16)
C30 O5 1.410(11)
C31 O5 1.405(12)
C31 C36 1.410(15)
C31 C32 1.417(14)
C32 C33 1.35(2)
C32 C66 1.522(14)
C33 C34 1.387(19)
C34 C35 1.431(18)
C35 C36 1.35(2)
C36 C37 1.514(15)
C37 C38 1.470(16)
C38 C39 1.382(16)
C38 C43 1.403(16)
C39 C40 1.402(19)
C40 C41 1.35(2)
C41 C42 1.408(17)
C42 C43 1.391(16)
C42 C47 1.527(17)
C43 O8 1.359(14)
C44 O8 1.475(15)
C44 C45 1.497(19)
C45 C46 1.53(2)
C47 C48 1.486(18)
C48 C53 1.386(16)
C48 C49 1.43(2)
C49 C50 1.387(19)
C50 C51 1.38(2)
C51 C52 1.417(17)
C52 C53 1.424(14)
C52 C56 1.511(15)
C53 O7 1.413(14)
C54 C55 1.41(2)
C54 O7 1.479(15)
C55 O3 1.437(14)
C56 C57 1.499(14)
C57 C58 1.392(16)
C57 C62 1.422(16)
C58 C59 1.426(18)
C59 C60 1.390(18)
C60 C61 1.383(16)
C61 C62 1.408(16)
C61 C66 1.483(18)
C62 O6 1.409(13)
C63 O6 1.454(13)
C63 C64 1.47(2)
C64 C65 1.471(17)
N1 U1 2.591(9)
N2 U1 2.567(8)
O1 U1 2.239(6)
O2 U1 2.257(7)
U1 O1A 1.784(5)
U1 O2A 1.790(6)
U1 O1W 2.504(8)
N1S C1S 1.23(2)
C1S C2S 1.35(2)
N2S C4S 1.150(16)
C3S C4S 1.447(16)

loop_
_geom_hbond_atom_site_label_D
_geom_hbond_atom_site_label_H
_geom_hbond_atom_site_label_A
_geom_hbond_distance_DH
_geom_hbond_distance_HA
_geom_hbond_distance_DA
_geom_hbond_angle_DHA
O1W H1WA O7 0.98(2) 1.83(5) 2.762(12) 158(11)

loop_
_geom_torsion_atom_site_label_1
_geom_torsion_atom_site_label_2
_geom_torsion_atom_site_label_3
_geom_torsion_atom_site_label_4
_geom_torsion
N1 C1 C2 N2 54.5(10)
C9 C1 C2 N2 -68.6(10)
N1 C1 C2 C3 -67.7(10)
C9 C1 C2 C3 169.2(8)
N2 C2 C3 C4 -0.6(13)
C1 C2 C3 C4 118.2(10)
N2 C2 C3 C8 179.7(10)
C1 C2 C3 C8 -61.4(12)
C8 C3 C4 C5 0.4(16)
C2 C3 C4 C5 -179.2(9)
C3 C4 C5 C6 -1.3(17)
C4 C5 C6 C7 0.9(19)
C5 C6 C7 C8 0(2)
C6 C7 C8 C3 -1(2)
C4 C3 C8 C7 1(2)
C2 C3 C8 C7 -179.4(13)
N1 C1 C9 C14 24.6(13)
C2 C1 C9 C14 141.8(9)
N1 C1 C9 C10 -161.7(10)
C2 C1 C9 C10 -44.5(13)
C14 C9 C10 C11 0.4(16)
C1 C9 C10 C11 -173.4(11)
C9 C10 C11 C12 1.3(19)
C10 C11 C12 C13 -1.7(19)
C11 C12 C13 C14 0.5(19)
C10 C9 C14 C13 -1.7(16)
C1 C9 C14 C13 172.5(11)
C12 C13 C14 C9 1.2(19)
N1 C15 C16 C21 -14.1(13)
N1 C15 C16 C17 167.3(8)
C21 C16 C17 C18 3.0(12)
C15 C16 C17 C18 -178.4(8)
C16 C17 C18 C19 -2.5(13)
C17 C18 C19 C20 1.0(13)
C18 C19 C20 O3 175.8(9)
C18 C19 C20 C21 0.1(13)
C17 C16 C21 O1 176.8(7)
C15 C16 C21 O1 -1.8(12)
C17 C16 C21 C20 -1.8(11)
C15 C16 C21 C20 179.7(7)
O3 C20 C21 O1 6.1(12)
C19 C20 C21 O1 -178.2(7)
O3 C20 C21 C16 -175.4(8)
C19 C20 C21 C16 0.3(11)
N2 C22 C23 C24 165.7(9)
N2 C22 C23 C28 -19.1(15)
C28 C23 C24 C25 2.3(15)
C22 C23 C24 C25 177.8(9)
C23 C24 C25 C26 -1.9(13)
C24 C25 C26 C27 1.3(12)
C25 C26 C27 O4 175.4(8)
C25 C26 C27 C28 -1.1(14)
C26 C27 C28 O2 178.6(9)
O4 C27 C28 O2 2.1(13)
C26 C27 C28 C23 1.4(15)
O4 C27 C28 C23 -175.0(8)
C24 C23 C28 O2 -179.1(8)
C22 C23 C28 O2 5.8(16)
C24 C23 C28 C27 -1.9(15)
C22 C23 C28 C27 -177.0(7)
O4 C29 C30 O5 -77.9(10)
O5 C31 C32 C33 176.8(9)
C36 C31 C32 C33 -1.4(16)
O5 C31 C32 C66 -3.6(15)
C36 C31 C32 C66 178.2(10)
C31 C32 C33 C34 -1.4(16)
C66 C32 C33 C34 179.0(11)
C32 C33 C34 C35 1.9(17)
C33 C34 C35 C36 0.5(16)
C34 C35 C36 C31 -3.0(15)
C34 C35 C36 C37 173.3(9)
O5 C31 C36 C35 -174.6(9)
C32 C31 C36 C35 3.5(16)
O5 C31 C36 C37 9.1(15)
C32 C31 C36 C37 -172.8(10)
C35 C36 C37 C38 -122.5(11)
C31 C36 C37 C38 53.7(14)
C36 C37 C38 C39 -118.4(11)
C36 C37 C38 C43 58.2(13)
C43 C38 C39 C40 -0.2(15)
C37 C38 C39 C40 176.5(10)
C38 C39 C40 C41 -0.9(17)
C39 C40 C41 C42 -0.6(16)
C40 C41 C42 C43 3.2(15)
C40 C41 C42 C47 -178.6(10)
C41 C42 C43 O8 177.2(9)
C47 C42 C43 O8 -1.1(14)
C41 C42 C43 C38 -4.2(14)
C47 C42 C43 C38 177.5(8)
C39 C38 C43 O8 -178.6(9)
C37 C38 C43 O8 4.8(13)
C39 C38 C43 C42 2.9(14)
C37 C38 C43 C42 -173.8(8)
O8 C44 C45 C46 -175.9(12)
C43 C42 C47 C48 -60.2(14)
C41 C42 C47 C48 121.6(11)
C42 C47 C48 C53 -64.0(14)
C42 C47 C48 C49 123.3(12)
C53 C48 C49 C50 4.6(16)
C47 C48 C49 C50 177.7(11)
C48 C49 C50 C51 -1.1(18)
C49 C50 C51 C52 3.3(18)
C50 C51 C52 C53 -8.6(16)
C50 C51 C52 C56 174.5(10)
C49 C48 C53 O7 174.6(9)
C47 C48 C53 O7 1.7(15)
C49 C48 C53 C52 -10.7(15)
C47 C48 C53 C52 176.4(10)
C51 C52 C53 C48 12.8(14)
C56 C52 C53 C48 -170.5(9)
C51 C52 C53 O7 -172.5(9)
C56 C52 C53 O7 4.2(13)
O7 C54 C55 O3 55.9(17)
C51 C52 C56 C57 -129.7(11)
C53 C52 C56 C57 53.7(13)
C52 C56 C57 C58 -116.0(11)
C52 C56 C57 C62 61.6(13)
C62 C57 C58 C59 -1.4(17)
C56 C57 C58 C59 176.3(10)
C57 C58 C59 C60 -2.3(18)
C58 C59 C60 C61 3.3(18)
C59 C60 C61 C62 -0.3(15)
C59 C60 C61 C66 -178.8(10)
C60 C61 C62 O6 176.8(9)
C66 C61 C62 O6 -4.8(13)
C60 C61 C62 C57 -3.6(13)
C66 C61 C62 C57 174.8(9)
C58 C57 C62 O6 -175.9(9)
C56 C57 C62 O6 6.5(13)
C58 C57 C62 C61 4.5(14)
C56 C57 C62 C61 -173.1(9)
O6 C63 C64 C65 172.4(16)
C60 C61 C66 C32 120.2(12)
C62 C61 C66 C32 -58.2(13)
C33 C32 C66 C61 116.2(12)
C31 C32 C66 C61 -63.4(14)
C16 C15 N1 C1 178.4(7)
C16 C15 N1 U1 -14.8(11)
C9 C1 N1 C15 -119.4(9)
C2 C1 N1 C15 121.3(9)
C9 C1 N1 U1 72.9(9)
C2 C1 N1 U1 -46.3(9)
C23 C22 N2 C2 179.7(8)
C23 C22 N2 U1 -9.9(12)
C3 C2 N2 C22 -108.8(9)
C1 C2 N2 C22 129.4(8)
C3 C2 N2 U1 79.9(8)
C1 C2 N2 U1 -41.8(8)
C16 C21 O1 U1 54.9(12)
C20 C21 O1 U1 -126.6(9)
C27 C28 O2 U1 -132.4(8)
C23 C28 O2 U1 44.7(13)
C21 C20 O3 C55 -75.3(11)
C19 C20 O3 C55 109.1(11)
C54 C55 O3 C20 107.3(13)
C26 C27 O4 C29 123.2(9)
C28 C27 O4 C29 -60.2(11)
C30 C29 O4 C27 -169.0(8)
C36 C31 O5 C30 81.4(12)
C32 C31 O5 C30 -96.7(11)
C29 C30 O5 C31 178.0(8)
C61 C62 O6 C63 -103.1(11)
C57 C62 O6 C63 77.3(12)
C64 C63 O6 C62 91.9(17)
C48 C53 O7 C54 -110.9(11)
C52 C53 O7 C54 74.1(12)
C55 C54 O7 C53 80.6(13)
C42 C43 O8 C44 -95.4(12)
C38 C43 O8 C44 86.0(13)
C45 C44 O8 C43 176.7(11)
C21 O1 U1 O1A 29.5(11)
C21 O1 U1 O2A -148.9(11)
C21 O1 U1 O2 112.4(11)
C21 O1 U1 O1W 120.9(10)
C21 O1 U1 N2 -62.4(11)
C21 O1 U1 N1 -57.7(10)
C28 O2 U1 O1A -143.8(9)
C28 O2 U1 O2A 34.7(9)
C28 O2 U1 O1 133.3(8)
C28 O2 U1 O1W 124.8(8)
C28 O2 U1 N2 -50.7(8)
C28 O2 U1 N1 -59.9(9)
C22 N2 U1 O1A 119.4(7)
C2 N2 U1 O1A -70.6(6)
C22 N2 U1 O2A -61.6(7)
C2 N2 U1 O2A 108.4(6)
C22 N2 U1 O1 -150.4(6)
C2 N2 U1 O1 19.7(7)
C22 N2 U1 O2 31.9(7)
C2 N2 U1 O2 -158.0(6)
C22 N2 U1 O1W 23.6(9)
C2 N2 U1 O1W -166.3(5)
C22 N2 U1 N1 -155.2(7)
C2 N2 U1 N1 14.8(5)
C15 N1 U1 O1A -52.2(7)
C1 N1 U1 O1A 114.1(6)
C15 N1 U1 O2A 128.5(7)
C1 N1 U1 O2A -65.2(6)
C15 N1 U1 O1 37.5(7)
C1 N1 U1 O1 -156.3(6)
C15 N1 U1 O2 -136.8(7)
C1 N1 U1 O2 29.5(7)
C15 N1 U1 O1W 34.9(9)
C1 N1 U1 O1W -158.9(6)
C15 N1 U1 N2 -146.3(7)
C1 N1 U1 N2 20.0(5)
